data_1559929
loop_
_publ_author_name
'Arndt, Rolf'
'Berg, Jan-Eric'
'Wahlberg, Inger'

_publ_section_title
;
 Tobacco Chemistry. 71. Structure Determination and Biomimetic Studies of
 Five New Tobacco Cembranoid
;
_journal_name_full 'Acta Chemica Scandinavica'
_journal_page_first 814
_journal_page_last 825
_journal_paper_doi 10.3891/acta.chem.scand.44-0814
_journal_volume 44
_journal_year 1990
_chemical_formula_sum 'C20 H34 O4'
_chemical_formula_weight 338.49
_chemical_name_common
;
Oxotriol
;
_space_group_IT_number 4
_space_group_name_Hall 'P 2yb'
_space_group_name_H-M_alt 'P 1 21 1'
_symmetry_cell_setting monoclinic
_symmetry_Int_Tables_number 4
_symmetry_space_group_name_Hall 'P 2yb'
_symmetry_space_group_name_H-M 'P 1 21 1'
_cell_angle_alpha 90.
_cell_angle_beta 108.97(76)
_cell_angle_gamma 90.
_cell_formula_units_Z 2
_cell_length_a 9.8847(23)
_cell_length_b 10.0312(35)
_cell_length_c 10.7108(43)
_cell_volume 1004(5)
_diffrn_ambient_temperature 293
_diffrn_radiation_probe x-ray
_diffrn_radiation_type MoK\a
_diffrn_radiation_wavelength 0.71073
_exptl_absorpt_coefficient_mu 0.071
_exptl_crystal_density_diffrn 1.12
_refine_ls_number_parameters 241
_refine_ls_number_reflns 3438
_refine_ls_R_factor_gt 0.038
_refine_ls_wR_factor_gt 0.051
_refine_ls_wR_factor_ref 0.053
_cod_data_source_file Acta-Chem-Scand-1990-44-814-2.cif
_cod_data_source_block 2
_cod_original_cell_volume 1004.33(58)
_cod_original_sg_symbol_H-M 'P 21'
_cod_database_code 1559929

loop_
_space_group_symop_id
_space_group_symop_operation_xyz
1 x,y,z
2 -x,1/2+y,-z

loop_
_atom_site_label
_atom_site_type_symbol
_atom_site_thermal_displace_type
_atom_site_fract_x
_atom_site_fract_y
_atom_site_fract_z
_atom_site_occupancy
_atom_site_U_iso_or_equiv
_atom_site_calc_flag
_atom_site_refinement_flags
_atom_site_disorder_assembly
_atom_site_disorder_group
O1 O Uiso 0.4459(2) 0.4250(2) 0.8389(2) 1.000 0.0419(5) . . . .
O2 O Uiso 0.3055(2) 0.3186(3) 0.5505(2) 1.000 0.0572(6) . . . .
O3 O Uiso 0.4652(2) 0.4049(2) 0.3940(2) 1.000 0.0451(5) . . . .
O4 O Uiso 1.13980(10) 0.3945(3) 0.7152(2) 1.000 0.0498(6) . . . .
C1 C Uiso 0.8987(2) 0.35810 0.9940(2) 1.000 0.0313(6) . . . .
C2 C Uiso 0.7369(2) 0.3750(3) 0.9352(2) 1.000 0.0329(6) . . . .
C3 C Uiso 0.6445(2) 0.2782(3) 0.9227(2) 1.000 0.0358(6) . . . .
C4 C Uiso 0.4828(2) 0.2883(3) 0.8728(2) 1.000 0.0354(6) . . . .
C5 C Uiso 0.4142(2) 0.1973(3) 0.7491(2) 1.000 0.0401(7) . . . .
C6 C Uiso 0.4125(2) 0.2608(3) 0.6197(2) 1.000 0.0366(6) . . . .
C7 C Uiso 0.5460(2) 0.2517(3) 0.5816(2) 1.000 0.0349(6) . . . .
C8 C Uiso 0.5245(2) 0.2756(3) 0.4344(2) 1.000 0.0326(6) . . . .
C9 C Uiso 0.6698(2) 0.2743(3) 0.4108(2) 1.000 0.0417(7) . . . .
C10 C Uiso 0.7730(2) 0.3784(3) 0.4890(2) 1.000 0.0406(7) . . . .
C11 C Uiso 0.8934(2) 0.3517(3) 0.5842(2) 1.000 0.0354(6) . . . .
C12 C Uiso 0.9965(2) 0.4507(3) 0.6736(2) 1.000 0.0362(6) . . . .
C13 C Uiso 0.9624(2) 0.4716(3) 0.8027(2) 1.000 0.0355(6) . . . .
C14 C Uiso 0.9653(2) 0.3447(3) 0.8818(2) 1.000 0.0354(6) . . . .
C15 C Uiso 0.9668(2) 0.4685(3) 1.0953(2) 1.000 0.0400(7) . . . .
C16 C Uiso 1.1282(2) 0.4528(4) 1.1570(3) 1.000 0.0647(10) . . . .
C17 C Uiso 0.8987(3) 0.4726(3) 1.2052(3) 1.000 0.0612(10) . . . .
C18 C Uiso 0.4268(2) 0.2445(3) 0.9846(2) 1.000 0.0526(9) . . . .
C19 C Uiso 0.4269(2) 0.1686(3) 0.3475(2) 1.000 0.0450(8) . . . .
C20 C Uiso 0.9978(3) 0.5845(3) 0.6061(2) 1.000 0.0516(9) . . . .
H1 H Uiso 0.9222(2) 0.26650 1.0499(2) 1.000 0.0500 . . . .
H(O1) H Uiso 0.355(3) 0.427(2) 0.820(2) 1.000 0.0500 . . . .
H2 H Uiso 0.6960(2) 0.4731(3) 0.9018(2) 1.000 0.0500 . . . .
H(O3) H Uiso 0.396(3) 0.412(2) 0.412(2) 1.000 0.0500 . . . .
H3 H Uiso 0.6886(2) 0.1800(3) 0.9511(2) 1.000 0.0500 . . . .
H(O4) H Uiso 1.152(3) 0.381(3) 0.649(3) 1.000 0.0500 . . . .
H5A H Uiso 0.3053(2) 0.1754(3) 0.7432(2) 1.000 0.0500 . . . .
H5B H Uiso 0.4746(2) 0.1057(3) 0.7622(2) 1.000 0.0500 . . . .
H7A H Uiso 0.6210(2) 0.3250(3) 0.6381(2) 1.000 0.0500 . . . .
H7B H Uiso 0.5905(2) 0.1531(3) 0.6069(2) 1.000 0.0500 . . . .
H9A H Uiso 0.6516(2) 0.2917(3) 0.3071(2) 1.000 0.0500 . . . .
H9B H Uiso 0.7178(2) 0.1773(3) 0.4378(2) 1.000 0.0500 . . . .
H10 H Uiso 0.7464(2) 0.4818(3) 0.4653(2) 1.000 0.0500 . . . .
H11 H Uiso 0.9219(2) 0.2477(3) 0.6005(2) 1.000 0.0500 . . . .
H13A H Uiso 0.8568(2) 0.5147(3) 0.7782(2) 1.000 0.0500 . . . .
H13B H Uiso 1.0401(2) 0.5401(3) 0.8640(2) 1.000 0.0500 . . . .
H14A H Uiso 0.9072(2) 0.2684(3) 0.8145(2) 1.000 0.0500 . . . .
H14B H Uiso 1.0755(2) 0.3144(3) 0.9256(2) 1.000 0.0500 . . . .
H15 H Uiso 0.9463(2) 0.5611(3) 1.0410(2) 1.000 0.0500 . . . .
H16A H Uiso 1.1867(2) 0.4681(4) 1.0889(3) 1.000 0.0500 . . . .
H16B H Uiso 1.1490(2) 0.3537(4) 1.1982(3) 1.000 0.0500 . . . .
H16C H Uiso 1.1619(2) 0.5254(4) 1.2355(3) 1.000 0.0500 . . . .
H17A H Uiso 0.7839(3) 0.4806(3) 1.1616(3) 1.000 0.0500 . . . .
H17B H Uiso 0.9384(3) 0.5553(3) 1.2717(3) 1.000 0.0500 . . . .
H17C H Uiso 0.9252(3) 0.3801(3) 1.2592(3) 1.000 0.0500 . . . .
H18A H Uiso 0.4590(2) 0.1425(3) 1.0102(2) 1.000 0.0500 . . . .
H18B H Uiso 0.3115(2) 0.2510(3) 0.9515(2) 1.000 0.0500 . . . .
H18C H Uiso 0.4708(2) 0.3073(3) 1.0701(2) 1.000 0.0500 . . . .
H19A H Uiso 0.4736(2) 0.0712(3) 0.3750(2) 1.000 0.0500 . . . .
H19B H Uiso 0.4165(2) 0.1884(3) 0.2457(2) 1.000 0.0500 . . . .
H19C H Uiso 0.3225(2) 0.1717(3) 0.3594(2) 1.000 0.0500 . . . .
H20A H Uiso 0.8961(3) 0.6346(3) 0.5850(2) 1.000 0.0500 . . . .
H20B H Uiso 1.0194(3) 0.5666(3) 0.5149(2) 1.000 0.0500 . . . .
H20C H Uiso 1.0813(3) 0.6463(3) 0.6700(2) 1.000 0.0500 . . . .

loop_
_atom_type_symbol
_atom_type_description
_atom_type_scat_dispersion_real
_atom_type_scat_dispersion_imag
_atom_type_scat_source
C C 0.0033 0.0016 ' International Tables Vol C Tables 4.2.6.8 and 6.1.1.4'
H H 0.0000 0.0000 ' International Tables Vol C Tables 4.2.6.8 and 6.1.1.4'
O O 0.0106 0.0060 ' International Tables Vol C Tables 4.2.6.8 and 6.1.1.4'

loop_
_geom_angle_atom_site_label_1
_geom_angle_atom_site_label_2
_geom_angle_atom_site_label_3
_geom_angle
_geom_angle_site_symmetry_1
_geom_angle_site_symmetry_2
_geom_angle_site_symmetry_3
_geom_angle_publ_flag
C4 O1 H(O1) 104.1(16) . . . no
C8 O3 H(O3) 108.5(17) . . . no
C12 O4 H(O4) 102(2) . . . no
C2 C1 C15 111.7(8) . . . no
C2 C1 C14 110.0(8) . . . no
C14 C1 C15 114.1(8) . . . no
C1 C2 C3 124.2(8) . . . no
C2 C3 C4 127.4(8) . . . no
C3 C4 C5 112.0(8) . . . no
C3 C4 C18 108.2(8) . . . no
C5 C4 C18 109.0(8) . . . no
O1 C4 C3 107.8(8) . . . yes
O1 C4 C5 109.7(8) . . . yes
O1 C4 C18 110.1(8) . . . yes
C4 C5 C6 113.5(8) . . . no
O2 C6 C5 120.1(8) . . . yes
O2 C6 C7 121.8(8) . . . yes
C5 C6 C7 118.1(8) . . . no
C6 C7 C8 115.3(8) . . . no
O3 C8 C9 105.7(8) . . . yes
C7 C8 C19 111.2(8) . . . no
O3 C8 C19 109.6(8) . . . yes
C7 C8 C9 110.0(8) . . . no
O3 C8 C7 110.9(8) . . . yes
C9 C8 C19 109.3(8) . . . no
C8 C9 C10 113.7(8) . . . no
C9 C10 C11 124.5(8) . . . no
C10 C11 C12 127.3(8) . . . no
O4 C12 C11 109.1(8) . . . yes
O4 C12 C13 104.7(8) . . . yes
O4 C12 C20 109.2(8) . . . yes
C11 C12 C13 110.9(8) . . . no
C11 C12 C20 112.6(8) . . . no
C13 C12 C20 110.1(8) . . . no
C12 C13 C14 114.5(8) . . . no
C1 C14 C13 115.0(8) . . . no
C1 C15 C16 112.7(8) . . . no
C1 C15 C17 111.0(8) . . . no
C16 C15 C17 109.2(8) . . . no
C2 C1 H1 109.3(8) . . . no
C14 C1 H1 106.7(8) . . . no
C15 C1 H1 104.8(8) . . . no
C1 C2 H2 117.9(8) . . . no
C3 C2 H2 117.9(8) . . . no
C2 C3 H3 116.3(8) . . . no
C4 C3 H3 116.3(8) . . . no
C4 C5 H5A 108.4(8) . . . no
C4 C5 H5B 108.5(8) . . . no
C6 C5 H5A 108.5(8) . . . no
C6 C5 H5B 108.5(8) . . . no
H5A C5 H5B 109.5(9) . . . no
C6 C7 H7A 108.0(8) . . . no
C6 C7 H7B 108.0(8) . . . no
C8 C7 H7A 108.0(8) . . . no
C8 C7 H7B 108.0(8) . . . no
H7A C7 H7B 109.5(8) . . . no
C8 C9 H9A 108.4(8) . . . no
C8 C9 H9B 108.4(8) . . . no
C10 C9 H9A 108.4(8) . . . no
C10 C9 H9B 108.4(8) . . . no
H9A C9 H9B 109.4(8) . . . no
C9 C10 H10 117.7(8) . . . no
C11 C10 H10 117.8(8) . . . no
C10 C11 H11 116.3(8) . . . no
C12 C11 H11 116.3(8) . . . no
C12 C13 H13A 108.2(8) . . . no
C12 C13 H13B 108.2(8) . . . no
C14 C13 H13A 108.1(8) . . . no
C14 C13 H13B 108.2(8) . . . no
H13A C13 H13B 109.5(9) . . . no
C1 C14 H14A 108.1(8) . . . no
C1 C14 H14B 108.1(8) . . . no
C13 C14 H14A 108.1(8) . . . no
C13 C14 H14B 108.1(8) . . . no
H14A C14 H14B 109.4(9) . . . no
C1 C15 H15 106.0(8) . . . no
C16 C15 H15 108.0(8) . . . no
C17 C15 H15 109.7(8) . . . no
C15 C16 H16A 114.1(8) . . . no
C15 C16 H16B 107.8(8) . . . no
C15 C16 H16C 106.4(8) . . . no
H16A C16 H16B 109.5(9) . . . no
H16A C16 H16C 109.5(9) . . . no
H16B C16 H16C 109.5(9) . . . no
C15 C17 H17A 109.4(9) . . . no
C15 C17 H17B 111.7(9) . . . no
C15 C17 H17C 107.3(9) . . . no
H17A C17 H17B 109.4(9) . . . no
H17A C17 H17C 109.5(9) . . . no
H17B C17 H17C 109.5(9) . . . no
C4 C18 H18A 108.5(8) . . . no
C4 C18 H18B 109.6(8) . . . no
C4 C18 H18C 110.3(8) . . . no
H18A C18 H18B 109.4(9) . . . no
H18A C18 H18C 109.5(8) . . . no
H18B C18 H18C 109.5(8) . . . no
C8 C19 H19A 109.8(8) . . . no
C8 C19 H19B 108.5(8) . . . no
C8 C19 H19C 110.1(8) . . . no
H19A C19 H19B 109.5(8) . . . no
H19A C19 H19C 109.5(9) . . . no
H19B C19 H19C 109.5(8) . . . no
C12 C20 H20A 110.9(8) . . . no
C12 C20 H20B 108.5(8) . . . no
C12 C20 H20C 109.1(8) . . . no
H20A C20 H20B 109.4(8) . . . no
H20A C20 H20C 109.4(9) . . . no
H20B C20 H20C 109.5(9) . . . no

loop_
_geom_bond_atom_site_label_1
_geom_bond_atom_site_label_2
_geom_bond_distance
_geom_bond_site_symmetry_1
_geom_bond_site_symmetry_2
_geom_bond_publ_flag
O1 C4 1.435(4) . . yes
O2 C6 1.222(3) . . yes
O3 C8 1.431(4) . . yes
O4 C12 1.453(3) . . yes
O1 H(O1) 0.86(3) . . no
O3 H(O3) 0.77(3) . . no
O4 H(O4) 0.77(3) . . no
C1 C14 1.553(3) . . no
C1 C2 1.526(3) . . no
C1 C15 1.543(3) . . no
C2 C3 1.310(4) . . no
C3 C4 1.515(3) . . no
C4 C18 1.538(3) . . no
C4 C5 1.570(3) . . no
C5 C6 1.521(3) . . no
C6 C7 1.506(3) . . no
C7 C8 1.540(3) . . no
C8 C9 1.537(3) . . no
C8 C19 1.538(4) . . no
C9 C10 1.509(4) . . no
C10 C11 1.318(3) . . no
C11 C12 1.519(4) . . no
C12 C20 1.527(4) . . no
C12 C13 1.541(3) . . no
C13 C14 1.524(4) . . no
C15 C16 1.523(3) . . no
C15 C17 1.535(4) . . no
C1 H1 1.0799(16) . . no
C2 H2 1.080(4) . . no
C3 H3 1.080(4) . . no
C5 H5A 1.080(3) . . no
C5 H5B 1.080(4) . . no
C7 H7A 1.079(4) . . no
C7 H7B 1.081(4) . . no
C9 H9A 1.080(3) . . no
C9 H9B 1.080(4) . . no
C10 H10 1.080(4) . . no
C11 H11 1.080(4) . . no
C13 H13A 1.080(3) . . no
C13 H13B 1.079(4) . . no
C14 H14A 1.080(4) . . no
C14 H14B 1.080(3) . . no
C15 H15 1.080(4) . . no
C16 H16A 1.079(4) . . no
C16 H16B 1.080(5) . . no
C16 H16C 1.080(5) . . no
C17 H17A 1.080(4) . . no
C17 H17B 1.081(4) . . no
C17 H17C 1.080(4) . . no
C18 H18A 1.080(4) . . no
C18 H18B 1.080(3) . . no
C18 H18C 1.080(3) . . no
C19 H19A 1.080(4) . . no
C19 H19B 1.080(3) . . no
C19 H19C 1.081(3) . . no
C20 H20A 1.080(4) . . no
C20 H20B 1.081(3) . . no
C20 H20C 1.080(4) . . no

loop_
_geom_hbond_atom_site_label_D
_geom_hbond_atom_site_label_H
_geom_hbond_atom_site_label_A
_geom_hbond_distance_DH
_geom_hbond_distance_HA
_geom_hbond_distance_DA
_geom_hbond_angle_DHA
_geom_hbond_site_symmetry_A
_geom_hbond_publ_flag
O1 H(O1) O4 0.86(3) 2.08(3) 2.897(3) 159(2) 1_455 yes
O3 H(O3) O2 0.77(3) 2.18(3) 2.788(3) 136(2) . yes
O4 H(O4) O2 0.77(3) 2.20(3) 2.873(3) 146(3) 1_655 yes
C7 H7B O3 1.081(4) 2.549(4) 3.493(4) 145.4(8) 2_646 yes
C19 H19C O2 1.081(3) 2.572(4) 3.183(3) 115.0(8) . yes

loop_
_geom_torsion_atom_site_label_1
_geom_torsion_atom_site_label_2
_geom_torsion_atom_site_label_3
_geom_torsion_atom_site_label_4
_geom_torsion
_geom_torsion_site_symmetry_1
_geom_torsion_site_symmetry_2
_geom_torsion_site_symmetry_3
_geom_torsion_site_symmetry_4
_geom_torsion_publ_flag
C14 C1 C2 C3 99.0(8) . . . . no
C15 C1 C2 C3 -133.2(8) . . . . no
C2 C1 C14 C13 69.8(8) . . . . no
C15 C1 C14 C13 -56.6(8) . . . . no
C2 C1 C15 C16 179.2(8) . . . . no
C2 C1 C15 C17 56.3(8) . . . . no
C14 C1 C15 C16 -55.3(8) . . . . no
C14 C1 C15 C17 -178.2(8) . . . . no
C1 C2 C3 C4 176.3(8) . . . . no
C2 C3 C4 O1 0.7(9) . . . . no
C2 C3 C4 C5 121.5(8) . . . . no
C2 C3 C4 C18 -118.4(8) . . . . no
O1 C4 C5 C6 36.6(8) . . . . no
C3 C4 C5 C6 -83.0(8) . . . . no
C18 C4 C5 C6 157.3(8) . . . . no
C4 C5 C6 O2 -96.3(9) . . . . no
C4 C5 C6 C7 82.9(9) . . . . no
O2 C6 C7 C8 -19.8(9) . . . . no
C5 C6 C7 C8 161.1(8) . . . . no
C6 C7 C8 O3 59.0(9) . . . . no
C6 C7 C8 C9 175.6(8) . . . . no
C6 C7 C8 C19 -63.2(9) . . . . no
O3 C8 C9 C10 60.7(8) . . . . no
C7 C8 C9 C10 -59.2(9) . . . . no
C19 C8 C9 C10 178.5(8) . . . . no
C8 C9 C10 C11 113.7(8) . . . . no
C9 C10 C11 C12 -175.0(8) . . . . no
C10 C11 C12 O4 -151.8(8) . . . . no
C10 C11 C12 C13 93.4(8) . . . . no
C10 C11 C12 C20 -30.5(9) . . . . no
O4 C12 C13 C14 -60.0(8) . . . . no
C11 C12 C13 C14 57.5(8) . . . . no
C20 C12 C13 C14 -177.3(8) . . . . no
C12 C13 C14 C1 -166.9(8) . . . . no
